data_8100676
loop_
_publ_author_name
'Kimber, M. C.'
'Ward, A. D.'
'Tiekink, E. R. T.'

_publ_section_title
;
Crystal structure of N-(6-methoxy-2-methyl-8-quinolyl)-[(5-dimethylamino)-
1-naphthylsulfonamide], C~23~H~23~N~3~O~3~S
;
_journal_issue 3
_journal_name_full 'Zeitschrift f\"ur Kristallographie - New Crystal Structures'
_journal_page_first 349
_journal_page_last 350
_journal_volume 217
_journal_year 2002
_chemical_formula_moiety 'C23 H23 N3 O3 S '
_chemical_formula_structural 'C23 H23 N3 O3 S'
_chemical_formula_sum 'C23 H23 N3 O3 S'
_chemical_formula_weight 421.5
_space_group_IT_number 2
_symmetry_cell_setting triclinic
_symmetry_Int_Tables_number 2
_symmetry_space_group_name_Hall '-P 1'
_symmetry_space_group_name_H-M 'P -1'
_cell_angle_alpha 94.74(3)
_cell_angle_beta 100.04(3)
_cell_angle_gamma 104.06(3)
_cell_formula_units_Z 2
_cell_length_a 9.344(5)
_cell_length_b 13.702(3)
_cell_length_c 8.289(3)
_cell_measurement_temperature 173
_cell_volume 1004.9(7)
_diffrn_ambient_temperature 173
_exptl_crystal_density_diffrn 1.393
_cod_original_formula_sum 'C23 H23 N3 O3 S '
_cod_database_code 8100676

loop_
_symmetry_equiv_pos_as_xyz
'  +x,  +y,  +z'
'  -x,  -y,  -z'

loop_
_atom_site_label
_atom_site_type_symbol
_atom_site_fract_x
_atom_site_fract_y
_atom_site_fract_z
_atom_site_U_iso_or_equiv
_atom_site_adp_type
_atom_site_occupancy
_atom_site_symmetry_multiplicity
_atom_site_calc_flag
_atom_site_refinement_flags
_atom_site_disorder_assembly
_atom_site_disorder_group
S8 S 0.46836(4) -0.37394(3) 0.18212(5) 0.02069(11) Uani 1 2 d . . .
O6 O 0.83331(14) -0.01427(9) 0.11295(16) 0.0321(3) Uani 1 2 d . . .
O8a O 0.39545(13) -0.45593(9) 0.26079(15) 0.0293(3) Uani 1 2 d . . .
O8b O 0.61786(12) -0.36693(9) 0.15615(15) 0.0268(3) Uani 1 2 d . . .
N1 N 0.30638(15) -0.14197(10) 0.34369(16) 0.0234(3) Uani 1 2 d . . .
H1n H 0.3821 -0.2707 0.3309 0.048 Uiso 1 2 d . . .
N8 N 0.47348(14) -0.27040(10) 0.30180(16) 0.0222(3) Uani 1 2 d . . .
N86 N -0.10592(15) -0.32795(11) -0.35132(17) 0.0257(3) Uani 1 2 d . . .
C2 C 0.22020(18) -0.08083(13) 0.3679(2) 0.0260(3) Uani 1 2 d . . .
C2a C 0.0739(2) -0.12483(15) 0.4195(2) 0.0348(4) Uani 1 2 d . . .
H2a H 0.0637 -0.1967 0.4308 0.0579(16) Uiso 1 2 calc R . .
H2b H -0.0101 -0.1183 0.3357 0.0579(16) Uiso 1 2 calc R . .
H2c H 0.0726 -0.0882 0.5257 0.0579(16) Uiso 1 2 calc R . .
C3 C 0.2606(2) 0.02222(13) 0.3430(2) 0.0309(4) Uani 1 2 d . . .
H3 H 0.1970 0.0645 0.3633 0.0386(11) Uiso 1 2 calc R . .
C4 C 0.3902(2) 0.06145(13) 0.2898(2) 0.0307(4) Uani 1 2 d . . .
H4 H 0.4171 0.1308 0.2733 0.0386(11) Uiso 1 2 calc R . .
C4a C 0.48460(18) -0.00208(12) 0.2593(2) 0.0245(3) Uani 1 2 d . . .
C5 C 0.61990(19) 0.03179(12) 0.1993(2) 0.0267(3) Uani 1 2 d . . .
H5 H 0.6529 0.1002 0.1796 0.0386(11) Uiso 1 2 calc R . .
C6 C 0.70157(18) -0.03631(12) 0.1706(2) 0.0250(3) Uani 1 2 d . . .
C6a C 0.8888(2) 0.08784(13) 0.0814(2) 0.0333(4) Uani 1 2 d . . .
H6a H 0.9828 0.0943 0.0411 0.0579(16) Uiso 1 2 calc R . .
H6b H 0.9076 0.1343 0.1838 0.0579(16) Uiso 1 2 calc R . .
H6c H 0.8138 0.1048 -0.0022 0.0579(16) Uiso 1 2 calc R . .
C7 C 0.65585(17) -0.13830(12) 0.2016(2) 0.0240(3) Uani 1 2 d . . .
H7 H 0.7151 -0.1838 0.1820 0.0386(11) Uiso 1 2 calc R . .
C8 C 0.52651(17) -0.17126(11) 0.25970(18) 0.0210(3) Uani 1 2 d . . .
C8a C 0.43610(17) -0.10354(12) 0.28912(18) 0.0215(3) Uani 1 2 d . . .
C81 C 0.35423(16) -0.36746(11) -0.00906(18) 0.0195(3) Uani 1 2 d . . .
C82 C 0.42490(18) -0.35533(13) -0.1404(2) 0.0252(3) Uani 1 2 d . . .
H82 H 0.5263 -0.3591 -0.1295 0.0386(11) Uiso 1 2 calc R . .
C83 C 0.34739(19) -0.33731(14) -0.2913(2) 0.0293(4) Uani 1 2 d . . .
H83 H 0.3966 -0.3286 -0.3823 0.0386(11) Uiso 1 2 calc R . .
C84 C 0.20123(18) -0.33223(13) -0.3077(2) 0.0252(3) Uani 1 2 d . . .
H84 H 0.1515 -0.3172 -0.4090 0.0386(11) Uiso 1 2 calc R . .
C85 C 0.12205(16) -0.34887(11) -0.17660(18) 0.0192(3) Uani 1 2 d . . .
C86 C -0.03222(16) -0.34509(11) -0.19511(19) 0.0209(2) Uani 1 2 d . . .
C86a C -0.2375(2) -0.28852(15) -0.3485(2) 0.0354(4) Uani 1 2 d . . .
H86a H -0.2805 -0.2791 -0.4608 0.0579(16) Uiso 1 2 calc R . .
H86b H -0.2072 -0.2233 -0.2772 0.0579(16) Uiso 1 2 calc R . .
H86c H -0.3129 -0.3368 -0.3055 0.0579(16) Uiso 1 2 calc R . .
C86b C -0.1466(2) -0.41590(15) -0.4797(2) 0.0344(4) Uani 1 2 d . . .
H86d H -0.1966 -0.3984 -0.5832 0.0579(16) Uiso 1 2 calc R . .
H86e H -0.2149 -0.4729 -0.4449 0.0579(16) Uiso 1 2 calc R . .
H86f H -0.0553 -0.4351 -0.4966 0.0579(16) Uiso 1 2 calc R . .
C87 C -0.10051(18) -0.35418(13) -0.0611(2) 0.0259(3) Uani 1 2 d . . .
H87 H -0.2010 -0.3487 -0.0711 0.0386(11) Uiso 1 2 calc R . .
C88 C -0.02350(18) -0.37150(13) 0.0905(2) 0.0280(4) Uani 1 2 d . . .
H88 H -0.0735 -0.3782 0.1810 0.0386(11) Uiso 1 2 calc R . .
C89 C 0.12164(17) -0.37896(12) 0.1111(2) 0.0242(3) Uani 1 2 d . . .
H89 H 0.1704 -0.3926 0.2141 0.0386(11) Uiso 1 2 calc R . .
C90 C 0.19932(16) -0.36631(11) -0.02126(18) 0.0189(3) Uani 1 2 d . . .

loop_
_atom_site_aniso_label
_atom_site_aniso_U_11
_atom_site_aniso_U_22
_atom_site_aniso_U_33
_atom_site_aniso_U_23
_atom_site_aniso_U_13
_atom_site_aniso_U_12
S8 0.01761(18) 0.02081(18) 0.02484(19) 0.00660(14) 0.00225(13) 0.00750(13)
O6 0.0267(6) 0.0263(6) 0.0459(7) 0.0071(5) 0.0171(5) 0.0042(5)
O8a 0.0288(6) 0.0249(6) 0.0351(6) 0.0132(5) 0.0046(5) 0.0068(5)
O8b 0.0182(5) 0.0315(6) 0.0334(6) 0.0070(5) 0.0033(5) 0.0123(5)
N1 0.0217(6) 0.0279(7) 0.0212(6) 0.0046(5) 0.0040(5) 0.0076(5)
N8 0.0214(6) 0.0238(7) 0.0223(6) 0.0051(5) 0.0048(5) 0.0066(5)
N86 0.0185(6) 0.0316(7) 0.0286(7) 0.0101(6) 0.0028(5) 0.0090(5)
C2 0.0241(8) 0.0321(8) 0.0230(8) 0.0033(6) 0.0039(6) 0.0104(6)
C2a 0.0279(9) 0.0402(10) 0.0425(10) 0.0111(8) 0.0140(8) 0.0140(8)
C3 0.0301(9) 0.0305(9) 0.0366(9) 0.0029(7) 0.0085(7) 0.0153(7)
C4 0.0310(9) 0.0238(8) 0.0386(9) 0.0035(7) 0.0071(7) 0.0100(7)
C4a 0.0232(8) 0.0246(8) 0.0244(8) 0.0008(6) 0.0017(6) 0.0071(6)
C5 0.0262(8) 0.0206(7) 0.0314(8) 0.0038(6) 0.0051(6) 0.0032(6)
C6 0.0209(7) 0.0257(8) 0.0262(8) 0.0017(6) 0.0049(6) 0.0024(6)
C6a 0.0315(9) 0.0268(9) 0.0401(10) 0.0064(7) 0.0127(8) -0.0001(7)
C7 0.0210(7) 0.0246(8) 0.0263(8) 0.0018(6) 0.0040(6) 0.0067(6)
C8 0.0208(7) 0.0219(7) 0.0183(7) 0.0016(6) -0.0004(6) 0.0055(6)
C8a 0.0203(7) 0.0248(8) 0.0183(7) 0.0013(6) 0.0009(6) 0.0065(6)
C81 0.0168(7) 0.0191(7) 0.0222(7) 0.0032(5) 0.0016(5) 0.0054(5)
C82 0.0175(7) 0.0312(8) 0.0281(8) 0.0027(6) 0.0058(6) 0.0081(6)
C83 0.0226(8) 0.0432(10) 0.0243(8) 0.0072(7) 0.0093(6) 0.0085(7)
C84 0.0212(7) 0.0337(8) 0.0216(7) 0.0078(6) 0.0044(6) 0.0073(6)
C85 0.0166(7) 0.0182(7) 0.0232(7) 0.0040(5) 0.0040(5) 0.0045(5)
C86 0.0166(7) 0.0191(7) 0.0272(8) 0.0056(6) 0.0038(6) 0.0049(5)
C86a 0.0250(8) 0.0404(10) 0.0442(10) 0.0121(8) 0.0012(7) 0.0168(7)
C86b 0.0291(9) 0.0481(11) 0.0253(8) 0.0025(8) 0.0022(7) 0.0119(8)
C87 0.0166(7) 0.0312(8) 0.0310(8) 0.0042(7) 0.0065(6) 0.0072(6)
C88 0.0203(8) 0.0382(9) 0.0266(8) 0.0059(7) 0.0098(6) 0.0052(7)
C89 0.0195(7) 0.0293(8) 0.0236(7) 0.0064(6) 0.0048(6) 0.0046(6)
C90 0.0165(7) 0.0172(7) 0.0226(7) 0.0032(5) 0.0041(5) 0.0038(5)

loop_
_geom_bond_atom_site_label_1
_geom_bond_atom_site_label_2
_geom_bond_distance
_geom_bond_site_symmetry_2
_geom_bond_publ_flag
S8 O8B 1.4318(13) . ?
S8 O8A 1.4337(13) . ?
S8 N8 1.6484(14) . ?
S8 C81 1.7709(17) . ?
O6 C6 1.372(2) . ?
O6 C6A 1.432(2) . ?
N1 C2 1.322(2) . ?
N1 C8A 1.368(2) . ?
N8 C8 1.423(2) . ?
N86 C86 1.423(2) . ?
N86 C86A 1.461(2) . ?
N86 C86B 1.467(2) . ?
C2 C3 1.413(2) . ?
C2 C2A 1.504(2) . ?
C3 C4 1.363(3) . ?
C4 C4A 1.419(2) . ?
C4A C8A 1.410(2) . ?
C4A C5 1.426(2) . ?
C5 C6 1.372(2) . ?
C6 C7 1.417(2) . ?
C7 C8 1.368(2) . ?
C8 C8A 1.432(2) . ?
C81 C82 1.370(2) . ?
C81 C90 1.437(2) . ?
C82 C83 1.404(2) . ?
C83 C84 1.368(2) . ?
C84 C85 1.421(2) . ?
C85 C90 1.431(2) . ?
C85 C86 1.437(2) . ?
C86 C87 1.374(2) . ?
C87 C88 1.403(2) . ?
C88 C89 1.367(2) . ?
C89 C90 1.417(2) . ?

loop_
_cod_related_entry_id
_cod_related_entry_database
_cod_related_entry_code
1 ChemSpider 21122384
